data_7037285
loop_
_publ_author_name
'Hanf, Schirin'
'Garc\'ia-Rodr\'iguez, Ra\'ul'
'Bond, Andrew D.'
'Hey-Hawkins, Evamarie'
'Wright, Dominic S.'

_publ_section_title
;
 Sterically-constrained tripodal phosphorus-bridged tris-pyridyl ligands.
;
_journal_issue 1
_journal_name_full 'Dalton transactions (Cambridge, England : 2003)'
_journal_page_first 276
_journal_page_last 283
_journal_paper_doi 10.1039/c5dt04155d
_journal_volume 45
_journal_year 2015
_chemical_formula_moiety 'C18 H18 Cl2 Fe N3 P, C7 H8'
_chemical_formula_sum 'C25 H26 Cl2 Fe N3 P'
_chemical_formula_weight 526.21
_space_group_crystal_system triclinic
_space_group_IT_number 2
_space_group_name_Hall '-P 1'
_space_group_name_H-M_alt 'P -1'
_symmetry_space_group_name_Hall '-P 1'
_symmetry_space_group_name_H-M 'P -1'
_atom_sites_solution_hydrogens geom
_audit_creation_method SHELXL-2013
_audit_update_record
;
2015-10-16 deposited with the CCDC.
2015-11-16 downloaded from the CCDC.
;
_cell_angle_alpha 98.595(2)
_cell_angle_beta 99.108(2)
_cell_angle_gamma 91.742(2)
_cell_formula_units_Z 2
_cell_length_a 8.0155(3)
_cell_length_b 10.7101(4)
_cell_length_c 15.0458(6)
_cell_measurement_reflns_used 8640
_cell_measurement_temperature 180(2)
_cell_measurement_theta_max 66.78
_cell_measurement_theta_min 3.01
_cell_volume 1259.09(8)
_computing_cell_refinement 'SAINT (Bruker, 2014)'
_computing_data_collection 'APEX2 (Bruker, 2014)'
_computing_data_reduction SAINT
_computing_molecular_graphics 'Mercury (Macrae et al., 2008)'
_computing_publication_material SHELXL
_computing_structure_refinement 'SHELXL (Sheldrick, 2015)'
_computing_structure_solution 'SHELXT (Sheldrick, 2015)'
_diffrn_ambient_temperature 180(2)
_diffrn_measured_fraction_theta_full 0.977
_diffrn_measured_fraction_theta_max 0.977
_diffrn_measurement_device_type 'Bruker D8-QUEST PHOTON-100'
_diffrn_measurement_method '\w and \f-scans'
_diffrn_radiation_type CuK\a
_diffrn_radiation_wavelength 1.54178
_diffrn_reflns_av_R_equivalents 0.0415
_diffrn_reflns_av_unetI/netI 0.0468
_diffrn_reflns_laue_measured_fraction_full 0.977
_diffrn_reflns_laue_measured_fraction_max 0.977
_diffrn_reflns_limit_h_max 9
_diffrn_reflns_limit_h_min -9
_diffrn_reflns_limit_k_max 12
_diffrn_reflns_limit_k_min -12
_diffrn_reflns_limit_l_max 17
_diffrn_reflns_limit_l_min -17
_diffrn_reflns_number 14375
_diffrn_reflns_point_group_measured_fraction_full 0.977
_diffrn_reflns_point_group_measured_fraction_max 0.977
_diffrn_reflns_theta_full 67.679
_diffrn_reflns_theta_max 66.774
_diffrn_reflns_theta_min 3.011
_diffrn_source 'Incoatec I\mS Cu microsource'
_exptl_absorpt_coefficient_mu 7.489
_exptl_absorpt_correction_T_max 0.7528
_exptl_absorpt_correction_T_min 0.5452
_exptl_absorpt_correction_type multi-scan
_exptl_absorpt_process_details 'SADABS (Bruker, 2014)'
_exptl_crystal_colour 'pale yellow'
_exptl_crystal_density_diffrn 1.388
_exptl_crystal_description block
_exptl_crystal_F_000 544
_exptl_crystal_size_max 0.140
_exptl_crystal_size_mid 0.100
_exptl_crystal_size_min 0.040
_refine_diff_density_max 0.543
_refine_diff_density_min -0.391
_refine_diff_density_rms 0.066
_refine_ls_extinction_method none
_refine_ls_goodness_of_fit_ref 1.063
_refine_ls_hydrogen_treatment constr
_refine_ls_matrix_type full
_refine_ls_number_parameters 304
_refine_ls_number_reflns 4367
_refine_ls_number_restraints 6
_refine_ls_restrained_S_all 1.064
_refine_ls_R_factor_all 0.0585
_refine_ls_R_factor_gt 0.0446
_refine_ls_shift/su_max 0.001
_refine_ls_shift/su_mean 0.000
_refine_ls_structure_factor_coef Fsqd
_refine_ls_weighting_details 'w=1/[\s^2^(Fo^2^)+(0.0302P)^2^+1.5774P] where P=(Fo^2^+2Fc^2^)/3'
_refine_ls_weighting_scheme calc
_refine_ls_wR_factor_gt 0.0921
_refine_ls_wR_factor_ref 0.0981
_reflns_Friedel_coverage 0.000
_reflns_number_gt 3618
_reflns_number_total 4367
_reflns_threshold_expression 'I > 2\s(I)'
_cod_data_source_file c5dt04155d2.cif
_cod_data_source_block 5_toluene
_cod_depositor_comments 'Adding full bibliography for 7037282--7037287.cif.'
_cod_database_code 7037285
_shelx_space_group_comment
;
The symmetry employed for this shelxl refinement is uniquely defined
by the following loop, which should always be used as a source of
symmetry information in preference to the above space-group names.
They are only intended as comments.
;
_shelx_estimated_absorpt_t_min 0.420
_shelx_estimated_absorpt_t_max 0.754

loop_
_space_group_symop_operation_xyz
'x, y, z'
'-x, -y, -z'

loop_
_atom_site_label
_atom_site_type_symbol
_atom_site_fract_x
_atom_site_fract_y
_atom_site_fract_z
_atom_site_U_iso_or_equiv
_atom_site_adp_type
_atom_site_occupancy
_atom_site_site_symmetry_order
_atom_site_calc_flag
_atom_site_refinement_flags_posn
_atom_site_refinement_flags_adp
_atom_site_refinement_flags_occupancy
_atom_site_disorder_assembly
_atom_site_disorder_group
Fe1 Fe 0.10710(6) 0.90358(5) 0.24823(3) 0.02371(14) Uani 1 1 d . . . . .
Cl1 Cl -0.06199(11) 0.73232(8) 0.18591(6) 0.0412(2) Uani 1 1 d . . . . .
Cl2 Cl 0.04346(10) 1.07099(8) 0.34862(5) 0.0344(2) Uani 1 1 d . . . . .
P1 P 0.50105(10) 0.88898(8) 0.17253(6) 0.02534(19) Uani 1 1 d . . . . .
N1 N 0.3397(3) 0.8596(2) 0.32189(17) 0.0253(6) Uani 1 1 d . . . . .
N2 N 0.1841(3) 0.9989(2) 0.14739(16) 0.0204(5) Uani 1 1 d . . . . .
N3 N 0.3380(3) 0.7282(2) 0.02829(18) 0.0277(6) Uani 1 1 d . . . . .
C11 C 0.4882(4) 0.8823(3) 0.2927(2) 0.0252(7) Uani 1 1 d . . . . .
C12 C 0.6418(4) 0.8876(3) 0.3500(2) 0.0349(8) Uani 1 1 d . . . . .
H12 H 0.7438 0.9064 0.3288 0.042 Uiso 1 1 calc R U . . .
C13 C 0.6457(5) 0.8652(3) 0.4388(3) 0.0435(10) Uani 1 1 d . . . . .
H13 H 0.7501 0.8689 0.4794 0.052 Uiso 1 1 calc R U . . .
C14 C 0.4968(5) 0.8377(3) 0.4667(2) 0.0403(9) Uani 1 1 d . . . . .
H14 H 0.4976 0.8201 0.5268 0.048 Uiso 1 1 calc R U . . .
C15 C 0.3433(4) 0.8351(3) 0.4078(2) 0.0310(8) Uani 1 1 d . . . . .
C16 C 0.1794(5) 0.8030(4) 0.4366(3) 0.0456(10) Uani 1 1 d . . . . .
H16A H 0.1297 0.8809 0.4606 0.068 Uiso 1 1 calc R U . . .
H16B H 0.1995 0.7492 0.4841 0.068 Uiso 1 1 calc R U . . .
H16C H 0.1015 0.7577 0.3841 0.068 Uiso 1 1 calc R U . . .
C21 C 0.3476(4) 1.0022(3) 0.1337(2) 0.0209(6) Uani 1 1 d . . . . .
C22 C 0.4075(4) 1.0887(3) 0.0851(2) 0.0258(7) Uani 1 1 d . . . . .
H22 H 0.5234 1.0917 0.0784 0.031 Uiso 1 1 calc R U . . .
C23 C 0.2987(4) 1.1708(3) 0.0463(2) 0.0303(8) Uani 1 1 d . . . . .
H23 H 0.3385 1.2304 0.0126 0.036 Uiso 1 1 calc R U . . .
C24 C 0.1323(4) 1.1643(3) 0.0573(2) 0.0297(8) Uani 1 1 d . . . . .
H24 H 0.0547 1.2181 0.0299 0.036 Uiso 1 1 calc R U . . .
C25 C 0.0775(4) 1.0788(3) 0.1088(2) 0.0231(7) Uani 1 1 d . . . . .
C26 C -0.1031(4) 1.0720(3) 0.1234(2) 0.0308(8) Uani 1 1 d . . . . .
H26A H -0.1377 0.9844 0.1265 0.046 Uiso 1 1 calc R U . . .
H26B H -0.1756 1.1011 0.0726 0.046 Uiso 1 1 calc R U . . .
H26C H -0.1141 1.1260 0.1806 0.046 Uiso 1 1 calc R U . . .
C31 C 0.3921(4) 0.7359(3) 0.1184(2) 0.0246(7) Uani 1 1 d . . . . .
C32 C 0.3888(5) 0.6327(3) 0.1634(2) 0.0403(9) Uani 1 1 d . . . . .
H32 H 0.4322 0.6404 0.2266 0.048 Uiso 1 1 calc R U . . .
C33 C 0.3210(6) 0.5181(3) 0.1144(3) 0.0503(11) Uani 1 1 d . . . . .
H33 H 0.3152 0.4458 0.1438 0.060 Uiso 1 1 calc R U . . .
C34 C 0.2622(5) 0.5095(3) 0.0228(3) 0.0437(10) Uani 1 1 d . . . . .
H34 H 0.2135 0.4318 -0.0117 0.052 Uiso 1 1 calc R U . . .
C35 C 0.2749(5) 0.6159(3) -0.0187(2) 0.0324(8) Uani 1 1 d . . . . .
C36 C 0.2213(6) 0.6072(3) -0.1194(2) 0.0519(11) Uani 1 1 d . . . . .
H36A H 0.1040 0.6314 -0.1322 0.078 Uiso 1 1 calc R U . . .
H36B H 0.2297 0.5202 -0.1490 0.078 Uiso 1 1 calc R U . . .
H36C H 0.2950 0.6644 -0.1431 0.078 Uiso 1 1 calc R U . . .
C2T C 0.4010(7) 0.3983(5) 0.3439(3) 0.0638(13) Uani 1 1 d . . . . .
H2T H 0.2858 0.4170 0.3434 0.077 Uiso 0.258(10) 1 calc R U P A 2
C1T C 0.2263(10) 0.4289(8) 0.3422(6) 0.094(3) Uani 0.742(10) 1 d . . P A 1
H1T1 H 0.1977 0.4894 0.3001 0.141 Uiso 0.742(10) 1 calc R U P A 1
H1T2 H 0.2097 0.4663 0.4035 0.141 Uiso 0.742(10) 1 calc R U P A 1
H1T3 H 0.1530 0.3517 0.3219 0.141 Uiso 0.742(10) 1 calc R U P A 1
C3T C 0.5330(8) 0.4913(4) 0.3795(3) 0.0742(16) Uani 1 1 d . . . . .
H3T H 0.5080 0.5742 0.4042 0.089 Uiso 1 1 calc R U . . .
C4T C 0.6980(8) 0.4608(6) 0.3781(4) 0.0788(16) Uani 1 1 d . . . . .
H4T H 0.7866 0.5239 0.4008 0.095 Uiso 0.742(10) 1 calc R U P A 1
C1T' C 0.832(4) 0.548(3) 0.407(2) 0.142(13) Uani 0.258(10) 1 d . U P A 2
H1T4 H 0.8378 0.5806 0.4714 0.214 Uiso 0.258(10) 1 calc R U P A 2
H1T5 H 0.8172 0.6182 0.3714 0.214 Uiso 0.258(10) 1 calc R U P A 2
H1T6 H 0.9376 0.5079 0.3970 0.214 Uiso 0.258(10) 1 calc R U P A 2
C5T C 0.7363(8) 0.3433(6) 0.3452(3) 0.0725(15) Uani 1 1 d . . . . .
H5T H 0.8511 0.3232 0.3459 0.087 Uiso 1 1 calc R U . . .
C6T C 0.6106(7) 0.2544(5) 0.3113(3) 0.0616(13) Uani 1 1 d . . . . .
H6T H 0.6385 0.1718 0.2877 0.074 Uiso 1 1 calc R U . . .
C7T C 0.4455(7) 0.2794(4) 0.3101(3) 0.0545(12) Uani 1 1 d . . . . .
H7T H 0.3599 0.2146 0.2856 0.065 Uiso 1 1 calc R U . . .

loop_
_atom_site_aniso_label
_atom_site_aniso_U_11
_atom_site_aniso_U_22
_atom_site_aniso_U_33
_atom_site_aniso_U_23
_atom_site_aniso_U_13
_atom_site_aniso_U_12
Fe1 0.0240(3) 0.0231(3) 0.0246(3) 0.0051(2) 0.0049(2) -0.0022(2)
Cl1 0.0407(5) 0.0273(4) 0.0516(6) 0.0018(4) 0.0013(4) -0.0093(4)
Cl2 0.0363(5) 0.0356(5) 0.0294(4) -0.0016(3) 0.0055(4) 0.0044(4)
P1 0.0215(4) 0.0257(4) 0.0297(5) 0.0058(3) 0.0054(3) 0.0018(3)
N1 0.0312(15) 0.0229(14) 0.0219(14) 0.0046(11) 0.0033(12) 0.0034(11)
N2 0.0207(13) 0.0184(13) 0.0220(14) 0.0027(10) 0.0039(11) -0.0002(10)
N3 0.0353(16) 0.0214(14) 0.0275(15) 0.0057(12) 0.0067(13) 0.0033(12)
C11 0.0240(17) 0.0196(16) 0.0300(18) 0.0008(13) 0.0012(14) 0.0013(13)
C12 0.0302(19) 0.0330(19) 0.038(2) 0.0029(16) -0.0033(16) -0.0003(15)
C13 0.047(2) 0.041(2) 0.034(2) -0.0007(17) -0.0138(18) 0.0091(18)
C14 0.056(3) 0.040(2) 0.0236(19) 0.0048(16) -0.0012(18) 0.0158(18)
C15 0.044(2) 0.0257(18) 0.0243(18) 0.0042(14) 0.0067(16) 0.0058(15)
C16 0.058(3) 0.049(2) 0.037(2) 0.0194(18) 0.019(2) 0.008(2)
C21 0.0217(16) 0.0180(15) 0.0217(16) -0.0013(12) 0.0043(13) -0.0020(12)
C22 0.0270(17) 0.0217(16) 0.0292(18) -0.0004(13) 0.0104(14) -0.0021(13)
C23 0.042(2) 0.0230(17) 0.0311(19) 0.0089(14) 0.0164(16) 0.0018(15)
C24 0.0345(19) 0.0254(17) 0.0317(19) 0.0094(14) 0.0073(15) 0.0061(14)
C25 0.0241(16) 0.0214(16) 0.0233(17) 0.0028(13) 0.0027(13) 0.0025(13)
C26 0.0266(18) 0.0344(19) 0.0331(19) 0.0106(15) 0.0043(15) 0.0058(14)
C31 0.0265(17) 0.0226(16) 0.0260(17) 0.0045(13) 0.0067(14) 0.0041(13)
C32 0.069(3) 0.0242(18) 0.0268(19) 0.0053(15) 0.0041(18) 0.0076(18)
C33 0.096(3) 0.0212(19) 0.038(2) 0.0110(16) 0.017(2) 0.009(2)
C34 0.074(3) 0.0162(17) 0.040(2) 0.0008(15) 0.009(2) -0.0011(17)
C35 0.046(2) 0.0241(17) 0.0275(18) 0.0038(14) 0.0079(16) 0.0042(15)
C36 0.091(3) 0.028(2) 0.032(2) 0.0052(17) -0.002(2) 0.000(2)
C2T 0.076(3) 0.068(3) 0.050(3) 0.019(2) 0.007(2) 0.019(3)
C1T 0.086(6) 0.105(7) 0.103(7) 0.031(5) 0.031(5) 0.030(5)
C3T 0.118(5) 0.035(3) 0.063(3) 0.001(2) 0.002(3) 0.006(3)
C4T 0.092(4) 0.071(4) 0.069(4) 0.018(3) -0.003(3) -0.019(3)
C1T' 0.118(18) 0.148(19) 0.152(19) 0.027(15) 0.002(14) -0.051(14)
C5T 0.090(4) 0.085(4) 0.046(3) 0.025(3) 0.011(3) 0.008(3)
C6T 0.089(4) 0.058(3) 0.043(3) 0.012(2) 0.018(3) 0.006(3)
C7T 0.085(4) 0.042(2) 0.035(2) 0.0022(19) 0.011(2) -0.008(2)

loop_
_atom_type_symbol
_atom_type_description
_atom_type_scat_dispersion_real
_atom_type_scat_dispersion_imag
_atom_type_scat_source
C C 0.0181 0.0091 'International Tables Vol C Tables 4.2.6.8 and 6.1.1.4'
H H 0.0000 0.0000 'International Tables Vol C Tables 4.2.6.8 and 6.1.1.4'
N N 0.0311 0.0180 'International Tables Vol C Tables 4.2.6.8 and 6.1.1.4'
P P 0.2955 0.4335 'International Tables Vol C Tables 4.2.6.8 and 6.1.1.4'
Fe Fe -1.1336 3.1974 'International Tables Vol C Tables 4.2.6.8 and 6.1.1.4'
Cl Cl 0.3639 0.7018 'International Tables Vol C Tables 4.2.6.8 and 6.1.1.4'

loop_
_geom_angle_atom_site_label_1
_geom_angle_atom_site_label_2
_geom_angle_atom_site_label_3
_geom_angle
N2 Fe1 N1 102.90(10)
N2 Fe1 Cl1 111.32(7)
N1 Fe1 Cl1 113.18(7)
N2 Fe1 Cl2 100.61(7)
N1 Fe1 Cl2 99.22(7)
Cl1 Fe1 Cl2 126.55(4)
C11 P1 C21 107.26(14)
C11 P1 C31 100.22(14)
C21 P1 C31 101.93(13)
C15 N1 C11 119.1(3)
C15 N1 Fe1 118.6(2)
C11 N1 Fe1 120.7(2)
C25 N2 C21 118.6(3)
C25 N2 Fe1 118.7(2)
C21 N2 Fe1 121.4(2)
C35 N3 C31 118.1(3)
N1 C11 C12 121.6(3)
N1 C11 P1 122.7(2)
C12 C11 P1 115.3(3)
C11 C12 C13 119.4(3)
C11 C12 H12 120.3
C13 C12 H12 120.3
C14 C13 C12 118.7(3)
C14 C13 H13 120.6
C12 C13 H13 120.6
C13 C14 C15 120.6(3)
C13 C14 H14 119.7
C15 C14 H14 119.7
N1 C15 C14 120.5(3)
N1 C15 C16 118.2(3)
C14 C15 C16 121.3(3)
C15 C16 H16A 109.5
C15 C16 H16B 109.5
H16A C16 H16B 109.5
C15 C16 H16C 109.5
H16A C16 H16C 109.5
H16B C16 H16C 109.5
N2 C21 C22 121.3(3)
N2 C21 P1 123.3(2)
C22 C21 P1 115.4(2)
C21 C22 C23 120.0(3)
C21 C22 H22 120.0
C23 C22 H22 120.0
C24 C23 C22 118.7(3)
C24 C23 H23 120.7
C22 C23 H23 120.7
C23 C24 C25 119.8(3)
C23 C24 H24 120.1
C25 C24 H24 120.1
N2 C25 C24 121.6(3)
N2 C25 C26 117.7(3)
C24 C25 C26 120.7(3)
C25 C26 H26A 109.5
C25 C26 H26B 109.5
H26A C26 H26B 109.5
C25 C26 H26C 109.5
H26A C26 H26C 109.5
H26B C26 H26C 109.5
N3 C31 C32 122.7(3)
N3 C31 P1 114.0(2)
C32 C31 P1 122.6(3)
C33 C32 C31 118.5(3)
C33 C32 H32 120.8
C31 C32 H32 120.8
C34 C33 C32 119.3(3)
C34 C33 H33 120.3
C32 C33 H33 120.3
C33 C34 C35 119.1(3)
C33 C34 H34 120.4
C35 C34 H34 120.4
N3 C35 C34 122.1(3)
N3 C35 C36 117.7(3)
C34 C35 C36 120.2(3)
C35 C36 H36A 109.5
C35 C36 H36B 109.5
H36A C36 H36B 109.5
C35 C36 H36C 109.5
H36A C36 H36C 109.5
H36B C36 H36C 109.5
C7T C2T C3T 117.6(5)
C7T C2T C1T 121.9(6)
C3T C2T C1T 120.5(6)
C7T C2T H2T 121.2
C3T C2T H2T 121.2
C2T C1T H1T1 109.5
C2T C1T H1T2 109.5
H1T1 C1T H1T2 109.5
C2T C1T H1T3 109.5
H1T1 C1T H1T3 109.5
H1T2 C1T H1T3 109.5
C4T C3T C2T 119.4(5)
C4T C3T H3T 120.3
C2T C3T H3T 120.3
C5T C4T C3T 121.3(5)
C5T C4T C1T' 116.1(16)
C3T C4T C1T' 122.6(16)
C5T C4T H4T 119.4
C3T C4T H4T 119.4
C4T C1T' H1T4 109.5
C4T C1T' H1T5 109.5
H1T4 C1T' H1T5 109.5
C4T C1T' H1T6 109.5
H1T4 C1T' H1T6 109.5
H1T5 C1T' H1T6 109.5
C4T C5T C6T 119.4(6)
C4T C5T H5T 120.3
C6T C5T H5T 120.3
C5T C6T C7T 121.9(5)
C5T C6T H6T 119.1
C7T C6T H6T 119.1
C6T C7T C2T 120.4(5)
C6T C7T H7T 119.8
C2T C7T H7T 119.8

loop_
_geom_bond_atom_site_label_1
_geom_bond_atom_site_label_2
_geom_bond_distance
Fe1 N2 2.108(2)
Fe1 N1 2.117(3)
Fe1 Cl1 2.2390(9)
Fe1 Cl2 2.2905(9)
P1 C11 1.838(3)
P1 C21 1.844(3)
P1 C31 1.845(3)
N1 C15 1.352(4)
N1 C11 1.360(4)
N2 C25 1.355(4)
N2 C21 1.359(4)
N3 C35 1.341(4)
N3 C31 1.345(4)
C11 C12 1.381(4)
C12 C13 1.389(5)
C12 H12 0.9500
C13 C14 1.365(5)
C13 H13 0.9500
C14 C15 1.395(5)
C14 H14 0.9500
C15 C16 1.494(5)
C16 H16A 0.9800
C16 H16B 0.9800
C16 H16C 0.9800
C21 C22 1.382(4)
C22 C23 1.383(4)
C22 H22 0.9500
C23 C24 1.371(5)
C23 H23 0.9500
C24 C25 1.387(4)
C24 H24 0.9500
C25 C26 1.500(4)
C26 H26A 0.9800
C26 H26B 0.9800
C26 H26C 0.9800
C31 C32 1.382(4)
C32 C33 1.381(5)
C32 H32 0.9500
C33 C34 1.372(5)
C33 H33 0.9500
C34 C35 1.387(5)
C34 H34 0.9500
C35 C36 1.497(5)
C36 H36A 0.9800
C36 H36B 0.9800
C36 H36C 0.9800
C2T C7T 1.378(6)
C2T C3T 1.413(7)
C2T C1T 1.445(8)
C2T H2T 0.9500
C1T H1T1 0.9800
C1T H1T2 0.9800
C1T H1T3 0.9800
C3T C4T 1.374(8)
C3T H3T 0.9500
C4T C5T 1.344(7)
C4T C1T' 1.37(3)
C4T H4T 0.9500
C1T' H1T4 0.9800
C1T' H1T5 0.9800
C1T' H1T6 0.9800
C5T C6T 1.348(7)
C5T H5T 0.9500
C6T C7T 1.356(6)
C6T H6T 0.9500
C7T H7T 0.9500

loop_
_geom_torsion_atom_site_label_1
_geom_torsion_atom_site_label_2
_geom_torsion_atom_site_label_3
_geom_torsion_atom_site_label_4
_geom_torsion
C15 N1 C11 C12 -3.5(4)
Fe1 N1 C11 C12 162.1(2)
C15 N1 C11 P1 169.0(2)
Fe1 N1 C11 P1 -25.4(3)
C21 P1 C11 N1 52.6(3)
C31 P1 C11 N1 -53.4(3)
C21 P1 C11 C12 -134.4(2)
C31 P1 C11 C12 119.6(3)
N1 C11 C12 C13 2.1(5)
P1 C11 C12 C13 -170.9(3)
C11 C12 C13 C14 0.4(5)
C12 C13 C14 C15 -1.5(5)
C11 N1 C15 C14 2.3(4)
Fe1 N1 C15 C14 -163.6(2)
C11 N1 C15 C16 -176.4(3)
Fe1 N1 C15 C16 17.7(4)
C13 C14 C15 N1 0.2(5)
C13 C14 C15 C16 178.9(3)
C25 N2 C21 C22 2.9(4)
Fe1 N2 C21 C22 -163.6(2)
C25 N2 C21 P1 -173.9(2)
Fe1 N2 C21 P1 19.6(3)
C11 P1 C21 N2 -49.2(3)
C31 P1 C21 N2 55.6(3)
C11 P1 C21 C22 133.8(2)
C31 P1 C21 C22 -121.4(2)
N2 C21 C22 C23 -2.5(4)
P1 C21 C22 C23 174.5(2)
C21 C22 C23 C24 0.1(5)
C22 C23 C24 C25 1.7(5)
C21 N2 C25 C24 -1.0(4)
Fe1 N2 C25 C24 165.9(2)
C21 N2 C25 C26 179.0(3)
Fe1 N2 C25 C26 -14.2(3)
C23 C24 C25 N2 -1.4(5)
C23 C24 C25 C26 178.7(3)
C35 N3 C31 C32 1.6(5)
C35 N3 C31 P1 172.5(2)
C11 P1 C31 N3 161.8(2)
C21 P1 C31 N3 51.5(3)
C11 P1 C31 C32 -27.3(3)
C21 P1 C31 C32 -137.6(3)
N3 C31 C32 C33 -2.6(6)
P1 C31 C32 C33 -172.7(3)
C31 C32 C33 C34 1.2(6)
C32 C33 C34 C35 1.1(6)
C31 N3 C35 C34 0.8(5)
C31 N3 C35 C36 -177.7(3)
C33 C34 C35 N3 -2.1(6)
C33 C34 C35 C36 176.3(4)
C7T C2T C3T C4T 0.7(7)
C1T C2T C3T C4T -178.2(6)
C2T C3T C4T C5T -1.4(8)
C2T C3T C4T C1T' 176.1(17)
C3T C4T C5T C6T 1.3(8)
C1T' C4T C5T C6T -176.3(15)
C4T C5T C6T C7T -0.6(7)
C5T C6T C7T C2T -0.1(7)
C3T C2T C7T C6T 0.0(7)
C1T C2T C7T C6T 178.9(5)
